data_2022739
loop_
_publ_author_name
'Petrenko, Yuliia P.'
'Khomenko, Dmytro M.'
'Doroshchuk, Roman O.'
'Raspertova, Ilona V.'
'Shova, Sergiu'
'Lampeka, Rostyslav D.'

_publ_section_title
;
 Synthesis and crystal structure of a new copper(II) complex based on
 5-ethyl-3-(pyridin-2-yl)-1,2,4-triazole.
;
_journal_coeditor_code JY2029
_journal_issue 'Pt 5'
_journal_name_full 'Acta crystallographica. Section E, Crystallographic communications'
_journal_page_first 432
_journal_page_last 435
_journal_paper_doi 10.1107/S2056989023003079
_journal_volume 79
_journal_year 2023
_chemical_formula_iupac '[Cu2 (C9 H9 N4)2 (C2 H3 O2)2 (C3 H7 N O)2]'
_chemical_formula_moiety 'C28 H38 Cu2 N10 O6'
_chemical_formula_sum 'C28 H38 Cu2 N10 O6'
_chemical_formula_weight 737.76
_chemical_name_systematic
Bis[\m-3-ethyl-5-(pyridin-2-yl)-1<i>H</i>-1,2,4-triazol-1-ido]bis[acetato(dimethylacetamide)copper(II)]
_space_group_crystal_system monoclinic
_space_group_IT_number 14
_space_group_name_Hall '-P 2ybc'
_space_group_name_H-M_alt 'P 1 21/c 1'
_atom_sites_solution_hydrogens geom
_atom_sites_solution_primary dual
_audit_creation_method
;
Olex2 1.5
(compiled 2021.12.09 svn.r5202d8cf for OlexSys, GUI svn.r6439)
;
_cell_angle_alpha 90
_cell_angle_beta 93.257(4)
_cell_angle_gamma 90
_cell_formula_units_Z 2
_cell_length_a 9.4445(5)
_cell_length_b 8.9404(4)
_cell_length_c 20.2237(9)
_cell_measurement_reflns_used 2231
_cell_measurement_temperature 293(2)
_cell_measurement_theta_max 25.3410
_cell_measurement_theta_min 2.0280
_cell_volume 1704.88(14)
_computing_cell_refinement
;
CrysAlisPro 1.171.40.53 (Rigaku OD, 2019)
;
_computing_data_collection
;
CrysAlisPro 1.171.40.53 (Rigaku OD, 2019)
;
_computing_data_reduction
;
CrysAlisPro 1.171.40.53 (Rigaku OD, 2019)
;
_computing_molecular_graphics
;
Olex2 1.5 (Dolomanov <i>et al.</i>,  2009)
;
_computing_publication_material
;
Olex2 1.5 (Dolomanov <i>et al.</i>,  2009)
;
_computing_structure_refinement
;
<i>SHELXL2018/3</i> (Sheldrick, 2015b)
;
_computing_structure_solution
;
<i>SHELXT</i> (Sheldrick, 2015a)
;
_diffrn_ambient_temperature 293(2)
_diffrn_detector 'CCD plate'
_diffrn_detector_area_resol_mean 16.1593
_diffrn_measured_fraction_theta_full 0.999
_diffrn_measured_fraction_theta_max 0.999
_diffrn_measurement_device 'four-circle diffractometer'
_diffrn_measurement_device_type 'Xcalibur, Eos'
_diffrn_measurement_method '\w scans'
_diffrn_radiation_monochromator graphite
_diffrn_radiation_probe x-ray
_diffrn_radiation_type 'Mo K\a'
_diffrn_radiation_wavelength 0.71073
_diffrn_reflns_av_R_equivalents 0.0343
_diffrn_reflns_av_unetI/netI 0.0509
_diffrn_reflns_limit_h_max 10
_diffrn_reflns_limit_h_min -11
_diffrn_reflns_limit_k_max 10
_diffrn_reflns_limit_k_min -8
_diffrn_reflns_limit_l_max 24
_diffrn_reflns_limit_l_min -18
_diffrn_reflns_number 7405
_diffrn_reflns_theta_full 25.027
_diffrn_reflns_theta_max 25.027
_diffrn_reflns_theta_min 2.017
_diffrn_source 'fine-focus sealed X-ray tube'
_exptl_absorpt_coefficient_mu 1.302
_exptl_absorpt_correction_T_max 1.00000
_exptl_absorpt_correction_T_min 0.87570
_exptl_absorpt_correction_type multi-scan
_exptl_absorpt_process_details
;
(CrysAlisPro; Rigaku OD, 2019)
;
_exptl_crystal_colour 'clear dark blue'
_exptl_crystal_density_diffrn 1.437
_exptl_crystal_description prism
_exptl_crystal_F_000 764
_exptl_crystal_size_max 0.3
_exptl_crystal_size_mid 0.2
_exptl_crystal_size_min 0.15
_refine_diff_density_max 0.314
_refine_diff_density_min -0.270
_refine_ls_extinction_method none
_refine_ls_goodness_of_fit_ref 1.047
_refine_ls_hydrogen_treatment constr
_refine_ls_matrix_type full
_refine_ls_number_parameters 212
_refine_ls_number_reflns 3007
_refine_ls_number_restraints 0
_refine_ls_restrained_S_all 1.047
_refine_ls_R_factor_all 0.0564
_refine_ls_R_factor_gt 0.0390
_refine_ls_shift/su_max 0.000
_refine_ls_shift/su_mean 0.000
_refine_ls_structure_factor_coef Fsqd
_refine_ls_weighting_details 'w=1/[\s^2^(Fo^2^)+(0.0304P)^2^+0.6113P] where P=(Fo^2^+2Fc^2^)/3'
_refine_ls_weighting_scheme calc
_refine_ls_wR_factor_gt 0.0775
_refine_ls_wR_factor_ref 0.0848
_reflns_number_gt 2382
_reflns_number_total 3007
_reflns_threshold_expression 'I > 2\s(I)'
_cod_data_source_file jy2029sup1.cif
_cod_data_source_block I
_cod_depositor_comments 'Adding full bibliography for 2022739.cif.'
_cod_database_code 2022739
_cod_database_fobs_code 2022739
_shelx_space_group_comment
;
The symmetry employed for this shelxl refinement is uniquely defined
by the following loop, which should always be used as a source of
symmetry information in preference to the above space-group names.
They are only intended as comments.
;
_shelx_estimated_absorpt_t_min 0.696
_shelx_estimated_absorpt_t_max 0.829

loop_
_space_group_symop_operation_xyz
'x, y, z'
'-x, y+1/2, -z+1/2'
'-x, -y, -z'
'x, -y-1/2, z-1/2'

loop_
_atom_site_type_symbol
_atom_site_label
_atom_site_fract_x
_atom_site_fract_y
_atom_site_fract_z
_atom_site_U_iso_or_equiv
_atom_site_adp_type
_atom_site_calc_flag
_atom_site_occupancy
_atom_site_disorder_assembly
_atom_site_disorder_group
Cu Cu1 0.48907(4) 0.60148(4) 0.58814(2) 0.03442(13) Uani d 1 . .
O O1 0.4294(2) 0.5477(2) 0.67766(10) 0.0415(5) Uani d 1 . .
O O2 0.2385(3) 0.4889(3) 0.61484(12) 0.0601(7) Uani d 1 . .
O O3 0.7170(2) 0.6884(3) 0.60652(12) 0.0528(6) Uani d 1 . .
N N1 0.5774(3) 0.1842(3) 0.39823(12) 0.0353(6) Uani d 1 . .
N N2 0.5539(2) 0.3380(3) 0.50737(11) 0.0327(6) Uani d 1 . .
N N3 0.5690(2) 0.4020(2) 0.56906(11) 0.0327(6) Uani d 1 . .
N N4 0.6816(3) 0.1801(3) 0.57376(12) 0.0404(6) Uani d 1 . .
N N5 0.9247(3) 0.7291(3) 0.55819(14) 0.0521(7) Uani d 1 . .
C C1 0.5741(3) 0.1078(4) 0.34135(16) 0.0457(8) Uani d 1 . .
H H1 0.537481 0.154425 0.302982 0.055 Uiso calc 1 . .
C C2 0.6226(4) -0.0369(4) 0.33712(17) 0.0544(9) Uani d 1 . .
H H2 0.618426 -0.086813 0.296711 0.065 Uiso calc 1 . .
C C3 0.6776(4) -0.1069(4) 0.39395(19) 0.0551(10) Uani d 1 . .
H H3 0.712383 -0.204028 0.392220 0.066 Uiso calc 1 . .
C C4 0.6800(3) -0.0302(3) 0.45327(17) 0.0461(8) Uani d 1 . .
H H4 0.715879 -0.075095 0.492185 0.055 Uiso calc 1 . .
C C5 0.6281(3) 0.1149(3) 0.45383(15) 0.0355(7) Uani d 1 . .
C C6 0.6231(3) 0.2074(3) 0.51308(14) 0.0337(7) Uani d 1 . .
C C7 0.6464(3) 0.3047(3) 0.60695(15) 0.0376(7) Uani d 1 . .
C C8 0.6944(4) 0.3322(4) 0.67766(16) 0.0512(9) Uani d 1 . .
H H8A 0.656363 0.254626 0.705100 0.061 Uiso calc 1 . .
H H8B 0.656717 0.427334 0.691653 0.061 Uiso calc 1 . .
C C9 0.8546(4) 0.3344(5) 0.6883(2) 0.0881(14) Uani d 1 . .
H H9A 0.892006 0.418177 0.665222 0.132 Uiso calc 1 . .
H H9B 0.892983 0.243409 0.671529 0.132 Uiso calc 1 . .
H H9C 0.880205 0.342977 0.734718 0.132 Uiso calc 1 . .
C C10 0.7957(3) 0.6721(3) 0.56038(17) 0.0453(8) Uani d 1 . .
H H10 0.761756 0.615416 0.524331 0.054 Uiso calc 1 . .
C C11 1.0110(4) 0.7075(4) 0.5014(2) 0.0706(12) Uani d 1 . .
H H11A 1.096094 0.654624 0.515113 0.106 Uiso calc 1 . .
H H11B 1.035153 0.803030 0.483543 0.106 Uiso calc 1 . .
H H11C 0.958395 0.650492 0.468059 0.106 Uiso calc 1 . .
C C12 0.9843(5) 0.8163(6) 0.6132(2) 0.0978(16) Uani d 1 . .
H H12A 0.975052 0.920858 0.603018 0.147 Uiso calc 1 . .
H H12B 1.082830 0.791748 0.620908 0.147 Uiso calc 1 . .
H H12C 0.934694 0.794217 0.652151 0.147 Uiso calc 1 . .
C C13 0.3033(4) 0.4974(3) 0.66937(16) 0.0407(8) Uani d 1 . .
C C14 0.2343(4) 0.4436(4) 0.73102(18) 0.0660(11) Uani d 1 . .
H H14A 0.221006 0.337203 0.728592 0.099 Uiso calc 1 . .
H H14B 0.144052 0.491720 0.733999 0.099 Uiso calc 1 . .
H H14C 0.294255 0.467671 0.769470 0.099 Uiso calc 1 . .

loop_
_atom_site_aniso_label
_atom_site_aniso_U_11
_atom_site_aniso_U_22
_atom_site_aniso_U_33
_atom_site_aniso_U_12
_atom_site_aniso_U_13
_atom_site_aniso_U_23
Cu1 0.0376(2) 0.0393(2) 0.0265(2) 0.00146(18) 0.00264(15) 0.00220(17)
O1 0.0415(14) 0.0516(13) 0.0316(12) -0.0047(11) 0.0043(10) -0.0001(10)
O2 0.0539(16) 0.0787(17) 0.0469(15) -0.0069(13) -0.0063(12) -0.0004(13)
O3 0.0386(14) 0.0636(15) 0.0570(16) -0.0071(11) 0.0085(12) -0.0052(12)
N1 0.0375(15) 0.0373(14) 0.0314(15) -0.0007(12) 0.0051(11) -0.0003(12)
N2 0.0348(15) 0.0356(13) 0.0276(14) 0.0014(11) 0.0016(11) 0.0052(11)
N3 0.0357(15) 0.0376(13) 0.0247(13) 0.0019(12) 0.0009(11) 0.0038(11)
N4 0.0430(16) 0.0435(15) 0.0345(15) 0.0071(13) 0.0000(12) 0.0061(13)
N5 0.0349(17) 0.0643(18) 0.057(2) -0.0065(14) 0.0026(14) 0.0023(15)
C1 0.051(2) 0.049(2) 0.0379(19) -0.0010(16) 0.0040(16) -0.0029(16)
C2 0.071(3) 0.048(2) 0.045(2) -0.0043(19) 0.0099(19) -0.0101(18)
C3 0.063(3) 0.0392(18) 0.064(3) 0.0001(17) 0.010(2) -0.0086(18)
C4 0.048(2) 0.0411(18) 0.049(2) 0.0041(16) 0.0020(16) 0.0061(16)
C5 0.0305(17) 0.0371(17) 0.0396(18) -0.0026(14) 0.0069(13) 0.0016(14)
C6 0.0298(17) 0.0393(17) 0.0322(17) 0.0000(14) 0.0046(13) 0.0061(14)
C7 0.0348(18) 0.0452(18) 0.0327(18) -0.0012(15) 0.0003(14) 0.0082(15)
C8 0.059(2) 0.059(2) 0.0346(19) 0.0106(18) -0.0078(16) 0.0043(17)
C9 0.072(3) 0.133(4) 0.056(3) -0.007(3) -0.025(2) 0.010(3)
C10 0.037(2) 0.0445(19) 0.054(2) -0.0045(16) -0.0035(16) 0.0055(17)
C11 0.050(2) 0.088(3) 0.076(3) -0.006(2) 0.016(2) 0.006(2)
C12 0.065(3) 0.135(4) 0.094(4) -0.042(3) 0.009(3) -0.035(3)
C13 0.046(2) 0.0380(18) 0.038(2) 0.0015(16) 0.0051(16) 0.0002(14)
C14 0.064(3) 0.082(3) 0.054(2) -0.018(2) 0.023(2) 0.005(2)

loop_
_atom_type_symbol
_atom_type_description
_atom_type_scat_dispersion_real
_atom_type_scat_dispersion_imag
_atom_type_scat_source
C C 0.0033 0.0016 'International Tables Vol C Tables 4.2.6.8 and 6.1.1.4'
H H 0.0000 0.0000 'International Tables Vol C Tables 4.2.6.8 and 6.1.1.4'
Cu Cu 0.3201 1.2651 'International Tables Vol C Tables 4.2.6.8 and 6.1.1.4'
N N 0.0061 0.0033 'International Tables Vol C Tables 4.2.6.8 and 6.1.1.4'
O O 0.0106 0.0060 'International Tables Vol C Tables 4.2.6.8 and 6.1.1.4'

loop_
_geom_angle_atom_site_label_1
_geom_angle_atom_site_label_2
_geom_angle_atom_site_label_3
_geom_angle_site_symmetry_1
_geom_angle_site_symmetry_3
_geom_angle
_geom_angle_publ_flag
O1 Cu1 O3 . . 104.24(9) ?
O1 Cu1 N1 . 3_666 89.93(9) ?
O1 Cu1 N2 . 3_666 151.98(9) ?
N1 Cu1 O3 3_666 . 87.31(9) ?
N2 Cu1 O3 3_666 . 101.48(9) ?
N2 Cu1 N1 3_666 3_666 80.29(10) ?
N3 Cu1 O1 . . 95.20(9) ?
N3 Cu1 O3 . . 88.40(9) ?
N3 Cu1 N1 . 3_666 173.99(10) ?
N3 Cu1 N2 . 3_666 96.46(9) ?
C13 O1 Cu1 . . 106.07(19) ?
C10 O3 Cu1 . . 115.9(2) ?
C1 N1 Cu1 . 3_666 127.1(2) ?
C1 N1 C5 . . 118.2(3) ?
C5 N1 Cu1 . 3_666 114.60(19) ?
N3 N2 Cu1 . 3_666 139.50(18) ?
C6 N2 Cu1 . 3_666 112.67(19) ?
C6 N2 N3 . . 105.1(2) ?
N2 N3 Cu1 . . 122.07(17) ?
C7 N3 Cu1 . . 132.1(2) ?
C7 N3 N2 . . 105.8(2) ?
C6 N4 C7 . . 101.8(2) ?
C10 N5 C11 . . 122.1(3) ?
C10 N5 C12 . . 120.1(3) ?
C12 N5 C11 . . 117.8(3) ?
N1 C1 H1 . . 118.6 ?
N1 C1 C2 . . 122.8(3) ?
C2 C1 H1 . . 118.6 ?
C1 C2 H2 . . 120.5 ?
C1 C2 C3 . . 118.9(3) ?
C3 C2 H2 . . 120.5 ?
C2 C3 H3 . . 120.5 ?
C4 C3 C2 . . 119.0(3) ?
C4 C3 H3 . . 120.5 ?
C3 C4 H4 . . 120.6 ?
C3 C4 C5 . . 118.9(3) ?
C5 C4 H4 . . 120.6 ?
N1 C5 C4 . . 122.1(3) ?
N1 C5 C6 . . 113.5(2) ?
C4 C5 C6 . . 124.4(3) ?
N2 C6 C5 . . 117.5(3) ?
N4 C6 N2 . . 114.3(3) ?
N4 C6 C5 . . 128.2(3) ?
N3 C7 N4 . . 113.0(3) ?
N3 C7 C8 . . 124.2(3) ?
N4 C7 C8 . . 122.7(3) ?
C7 C8 H8A . . 109.1 ?
C7 C8 H8B . . 109.1 ?
C7 C8 C9 . . 112.5(3) ?
H8A C8 H8B . . 107.8 ?
C9 C8 H8A . . 109.1 ?
C9 C8 H8B . . 109.1 ?
C8 C9 H9A . . 109.5 ?
C8 C9 H9B . . 109.5 ?
C8 C9 H9C . . 109.5 ?
H9A C9 H9B . . 109.5 ?
H9A C9 H9C . . 109.5 ?
H9B C9 H9C . . 109.5 ?
O3 C10 N5 . . 125.1(3) ?
O3 C10 H10 . . 117.4 ?
N5 C10 H10 . . 117.4 ?
N5 C11 H11A . . 109.5 ?
N5 C11 H11B . . 109.5 ?
N5 C11 H11C . . 109.5 ?
H11A C11 H11B . . 109.5 ?
H11A C11 H11C . . 109.5 ?
H11B C11 H11C . . 109.5 ?
N5 C12 H12A . . 109.5 ?
N5 C12 H12B . . 109.5 ?
N5 C12 H12C . . 109.5 ?
H12A C12 H12B . . 109.5 ?
H12A C12 H12C . . 109.5 ?
H12B C12 H12C . . 109.5 ?
O1 C13 C14 . . 116.4(3) ?
O2 C13 O1 . . 123.5(3) ?
O2 C13 C14 . . 120.0(3) ?
C13 C14 H14A . . 109.5 ?
C13 C14 H14B . . 109.5 ?
C13 C14 H14C . . 109.5 ?
H14A C14 H14B . . 109.5 ?
H14A C14 H14C . . 109.5 ?
H14B C14 H14C . . 109.5 ?

loop_
_geom_bond_atom_site_label_1
_geom_bond_atom_site_label_2
_geom_bond_site_symmetry_2
_geom_bond_distance
_geom_bond_publ_flag
Cu1 O1 . 1.985(2) ?
Cu1 O3 . 2.299(2) ?
Cu1 N1 3_666 2.040(2) ?
Cu1 N2 3_666 2.025(2) ?
Cu1 N3 . 1.983(2) ?
O1 C13 . 1.276(4) ?
O2 C13 . 1.233(4) ?
O3 C10 . 1.234(4) ?
N1 C1 . 1.337(4) ?
N1 C5 . 1.348(4) ?
N2 N3 . 1.373(3) ?
N2 C6 . 1.340(3) ?
N3 C7 . 1.347(3) ?
N4 C6 . 1.339(3) ?
N4 C7 . 1.351(4) ?
N5 C10 . 1.323(4) ?
N5 C11 . 1.459(4) ?
N5 C12 . 1.446(5) ?
C1 H1 . 0.9300 ?
C1 C2 . 1.377(4) ?
C2 H2 . 0.9300 ?
C2 C3 . 1.384(5) ?
C3 H3 . 0.9300 ?
C3 C4 . 1.381(4) ?
C4 H4 . 0.9300 ?
C4 C5 . 1.387(4) ?
C5 C6 . 1.459(4) ?
C7 C8 . 1.496(4) ?
C8 H8A . 0.9700 ?
C8 H8B . 0.9700 ?
C8 C9 . 1.516(5) ?
C9 H9A . 0.9600 ?
C9 H9B . 0.9600 ?
C9 H9C . 0.9600 ?
C10 H10 . 0.9300 ?
C11 H11A . 0.9600 ?
C11 H11B . 0.9600 ?
C11 H11C . 0.9600 ?
C12 H12A . 0.9600 ?
C12 H12B . 0.9600 ?
C12 H12C . 0.9600 ?
C13 C14 . 1.518(4) ?
C14 H14A . 0.9600 ?
C14 H14B . 0.9600 ?
C14 H14C . 0.9600 ?

loop_
_geom_hbond_atom_site_label_D
_geom_hbond_atom_site_label_H
_geom_hbond_atom_site_label_A
_geom_hbond_site_symmetry_A
_geom_hbond_distance_DH
_geom_hbond_distance_HA
_geom_hbond_distance_DA
_geom_hbond_angle_DHA
C3 H3 O2 3_656 0.93 2.59 3.513(4) 170

loop_
_geom_torsion_atom_site_label_1
_geom_torsion_atom_site_label_2
_geom_torsion_atom_site_label_3
_geom_torsion_atom_site_label_4
_geom_torsion_site_symmetry_1
_geom_torsion_site_symmetry_2
_geom_torsion_site_symmetry_3
_geom_torsion_site_symmetry_4
_geom_torsion
_geom_torsion_publ_flag
Cu1 O1 C13 O2 . . . . -0.5(4) ?
Cu1 O1 C13 C14 . . . . 178.2(2) ?
Cu1 O3 C10 N5 . . . . 172.0(2) ?
Cu1 N1 C1 C2 3_666 . . . 179.5(2) ?
Cu1 N1 C5 C4 3_666 . . . -178.8(2) ?
Cu1 N1 C5 C6 3_666 . . . 0.9(3) ?
Cu1 N2 N3 Cu1 3_666 . . . 20.3(4) ?
Cu1 N2 N3 C7 3_666 . . . -158.4(2) ?
Cu1 N2 C6 N4 3_666 . . . 165.50(19) ?
Cu1 N2 C6 C5 3_666 . . . -13.5(3) ?
Cu1 N3 C7 N4 . . . . -179.03(19) ?
Cu1 N3 C7 C8 . . . . -1.4(5) ?
N1 C1 C2 C3 . . . . -0.2(5) ?
N1 C5 C6 N2 . . . . 8.5(4) ?
N1 C5 C6 N4 . . . . -170.3(3) ?
N2 N3 C7 N4 . . . . -0.6(3) ?
N2 N3 C7 C8 . . . . 177.1(3) ?
N3 N2 C6 N4 . . . . 0.5(3) ?
N3 N2 C6 C5 . . . . -178.5(2) ?
N3 C7 C8 C9 . . . . -118.2(4) ?
N4 C7 C8 C9 . . . . 59.2(4) ?
C1 N1 C5 C4 . . . . 1.8(4) ?
C1 N1 C5 C6 . . . . -178.5(3) ?
C1 C2 C3 C4 . . . . 1.0(5) ?
C2 C3 C4 C5 . . . . -0.4(5) ?
C3 C4 C5 N1 . . . . -1.0(5) ?
C3 C4 C5 C6 . . . . 179.3(3) ?
C4 C5 C6 N2 . . . . -171.7(3) ?
C4 C5 C6 N4 . . . . 9.4(5) ?
C5 N1 C1 C2 . . . . -1.2(5) ?
C6 N2 N3 Cu1 . . . . 178.70(18) ?
C6 N2 N3 C7 . . . . 0.1(3) ?
C6 N4 C7 N3 . . . . 0.8(3) ?
C6 N4 C7 C8 . . . . -176.8(3) ?
C7 N4 C6 N2 . . . . -0.8(3) ?
C7 N4 C6 C5 . . . . 178.1(3) ?
C11 N5 C10 O3 . . . . -178.9(3) ?
C12 N5 C10 O3 . . . . 1.0(5) ?
